data_2003501
loop_
_publ_author_name
'Tinant, B.'
'Declercq, J.-P.'
'Abdellaoui, H.'
'Depreux, P.'
'Lesieur, D.'

_publ_section_title
;<i>N</i>,<i>N</i>-Dimethyl-2-[7-(methylaminosulfonylmethyl)-1-naphthyl]ethylamine,
 the Naphthalenic Bioisostere of Sumatriptan
;
_journal_issue 5
_journal_name_full 'Acta Crystallographica Section C'
_journal_page_first 916
_journal_page_last 918
_journal_paper_doi 10.1107/S0108270194011601
_journal_volume 51
_journal_year 1995
_chemical_formula_sum 'C16 H22 N2 O2 S'
_chemical_formula_weight 306.43
_space_group_IT_number 14
_symmetry_cell_setting monoclinic
_symmetry_space_group_name_Hall '-P 2ybc'
_symmetry_space_group_name_H-M 'P 1 21/c 1'
_atom_type_scat_source IntTabIV
_cell_angle_alpha 90
_cell_angle_beta 111.96(1)
_cell_angle_gamma 90
_cell_formula_units_Z 4
_cell_length_a 17.154(2)
_cell_length_b 5.748(1)
_cell_length_c 17.657(2)
_cell_measurement_reflns_used 30
_cell_measurement_temperature 291
_cell_measurement_theta_max 25
_cell_measurement_theta_min 12
_cell_volume 1614.7(4)
_diffrn_measurement_device 'Huber four-circle (Rigaku RU200 generator)'
_diffrn_measurement_method \q/2\q
_diffrn_radiation_type CuK\a
_diffrn_radiation_wavelength 1.54184
_diffrn_reflns_limit_h_max 19
_diffrn_reflns_limit_h_min -20
_diffrn_reflns_limit_k_max 6
_diffrn_reflns_limit_k_min 0
_diffrn_reflns_limit_l_max 19
_diffrn_reflns_limit_l_min 0
_diffrn_reflns_number 2912
_diffrn_reflns_theta_max 67.5
_diffrn_standards_decay_% 4
_diffrn_standards_interval_count 50
_diffrn_standards_number 1
_exptl_absorpt_coefficient_mu 1.78
_exptl_absorpt_correction_type none
_exptl_crystal_colour Colourless
_exptl_crystal_density_diffrn 1.26
_exptl_crystal_description Parallelepiped
_exptl_crystal_size_max 0.48
_exptl_crystal_size_mid 0.10
_exptl_crystal_size_min 0.03
_refine_diff_density_max 0.18
_refine_diff_density_min -0.32
_refine_ls_goodness_of_fit_obs 0.90
_refine_ls_hydrogen_treatment 'H atoms refined isotropically'
_refine_ls_number_parameters 257
_refine_ls_number_reflns 2096
_refine_ls_R_factor_obs 0.042
_refine_ls_shift/esd_max 0.10
_refine_ls_structure_factor_coef F
_refine_ls_weighting_details 'w = 1/[\s^2^(F) + 0.00406F^2^]'
_refine_ls_weighting_scheme calc
_refine_ls_wR_factor_obs 0.050
_reflns_number_observed 2096
_reflns_number_total 2912
_reflns_observed_criterion I>2.5\s(I)
_cod_data_source_file pa1134.cif
_cod_data_source_block pa1134a
_cod_depositor_comments
;
The following automatic conversions were performed:

'_refine_ls_weighting_scheme' value 'w = 1/[\s^2^(F) + 0.00406F^2^]'
was changed to 'calc'. New tag '_refine_ls_weighting_details' was
created. The value of the new tag was set to 'w = 1/[\s^2^(F) +
0.00406F^2^]'.

Automatic conversion script
Id: cif_fix_values 3143 2015-03-26 13:38:13Z robertas 
;
_cod_original_cell_volume 1614.6(4)
_cod_original_sg_symbol_H-M 'P 21/c'
_cod_original_formula_sum 'C16 H22 N2 O2 S1'
_cod_database_code 2003501

loop_
_symmetry_equiv_pos_as_xyz
x,y,z
x,1/2-y,1/2+z
-x,-y,-z
-x,1/2+y,1/2-z

loop_
_atom_site_label
_atom_site_fract_x
_atom_site_fract_y
_atom_site_fract_z
_atom_site_U_iso_or_equiv
C1 .8657(2) .6603(5) 1.0409(2) .048(1)
C2 .9515(2) .6527(6) 1.0776(2) .064(1)
C3 .9928(2) .4831(7) 1.1341(2) .071(1)
C4 .9497(2) .3165(7) 1.1563(2) .063(1)
C4a .8601(2) .3133(5) 1.1205(2) .047(1)
C5 .8120(2) .1422(5) 1.1413(2) .053(1)
C6 .7264(2) .1355(5) 1.1046(2) .049(1)
C7 .6841(2) .3050(4) 1.0458(1) .041(1)
C8 .7293(2) .4767(4) 1.0263(2) .041(1)
C8a .8182(2) .4857(5) 1.0620(1) .043(1)
C9 .5906(2) .2991(5) 1.0034(2) .045(1)
S10 .5558(1) .1057(1) .9183(1) .043(0)
O11 .5888(1) -.1199(3) .9464(1) .056(1)
O12 .4668(1) .1354(4) .8816(1) .061(1)
N13 .5970(2) .1841(4) .8554(1) .052(1)
C14 .5684(3) .3878(7) .8045(2) .068(1)
C15 .8232(2) .8525(5) .9815(2) .048(1)
C16 .7942(2) .7834(5) .8923(2) .049(1)
N17 .7505(1) .9714(4) .8369(1) .049(1)
C18 .8076(3) 1.1616(6) .8405(3) .074(2)
C19 .7128(3) .8859(7) .7535(2) .073(2)
H2 .9820(19) .7724(62) 1.0667(19) .072
H3 1.0518(21) .4969(56) 1.1570(20) .072
H4 .9789(19) .1935(58) 1.1948(20) .072
H5 .8395(20) .0175(55) 1.1813(20) .072
H6 .6904(19) -.0043(57) 1.1188(20) .072
H8 .6990(19) .5889(57) .9874(20) .072
H9A .5661(19) .4365(55) .9780(20) .072
H9B .5601(19) .2431(60) 1.0335(19) .072
H13 .6424(21) .1390(56) .8637(21) .072
H14A .5097(22) .4014(53) .7888(20) .072
H14B .5823(21) .3740(57) .7653(22) .072
H14C .5804(22) .5213(64) .8278(23) .072
H15A .7769(21) .9133(54) .9960(20) .072
H15B .8590(20) .9789(65) .9945(20) .072
H16A .7532(2) .6361(53) .8830(20) .072
H16B .8418(20) .7259(56) .8778(19) .072
H18A .8302(20) 1.2479(58) .8981(21) .072
H18B .8521(22) 1.1052(55) .8265(21) .072
H18C .7826(20) 1.2693(65) .8077(21) .072
H19A .7501(20) .8276(53) .7214(21) .072
H19B .6786(20) .7584(63) .7473(19) .072
H19C .6810(21) .9960(63) .7224(21) .072

loop_
_geom_angle_atom_site_label_1
_geom_angle_atom_site_label_2
_geom_angle_atom_site_label_3
_geom_angle
_geom_angle_publ_flag
C8a C1 C2 118.1(3) yes
C15 C1 C8a 121.4(2) yes
C4 C3 C2 121.3(3) yes
C5 C4a C4 122.0(3) yes
C8a C4a C5 119.2(2) yes
C7 C6 C5 119.6(3) yes
C9 C7 C6 120.8(2) yes
C8a C8 C7 121.9(2) yes
C8 C8a C1 122.3(2) yes
S10 C9 C7 113.3(2) yes
O12 S10 C9 105.80(10) yes
N13 S10 C9 108.40(10) yes
N13 S10 O12 109.10(10) yes
C16 C15 C1 114.5(2) yes
C18 N17 C16 111.0(3) yes
C15 C1 C2 120.4(3) yes
C3 C2 C1 122.2(3) yes
C4a C4 C3 119.6(3) yes
C8a C4a C4 118.9(3) yes
C6 C5 C4a 121.6(3) yes
C8 C7 C6 119.8(2) yes
C9 C7 C8 119.3(2) yes
C4a C8a C1 119.9(2) yes
C8 C8a C4a 117.8(2) yes
O11 S10 C9 108.00(10) yes
O12 S10 O11 119.00(10) yes
N13 S10 O11 106.10(10) yes
C14 N13 S10 121.8(2) yes
N17 C16 C15 112.8(2) yes
C19 N17 C16 110.5(2) yes
C19 N17 C18 109.6(3) yes
H2 C2 C1 118.(2) no
H2 C2 C3 120.(2) no
H3 C3 C2 115.(2) no
H3 C3 C4 123.(2) no
H4 C4 C3 121.3(18) no
H4 C4 C4a 119.0(18) no
H5 C5 C4a 121.1(18) no
H5 C5 C6 117.2(18) no
H6 C6 C5 120.6(16) no
H6 C6 C7 119.7(16) no
H8 C8 C7 117.6(19) no
H8 C8 C8a 120.5(19) no
H9A C9 C7 115.4(19) no
H9A C9 S10 100.(2) no
H9B C9 C7 116.7(19) no
H9B C9 S10 101.(2) no
H13 N13 S10 117.(3) no
H13 N13 C14 118.(3) no
H14A C14 N13 109.2(19) no
H14B C14 N13 108.(2) no
H14C C14 N13 118.(3) no
H15A C15 C1 107.8(19) no
H15A C15 C16 112.3(19) no
H15B C15 C1 107.(2) no
H15B C15 C16 113.(2) no
H16A C16 C15 107.8(18) no
H16A C16 N17 109.8(16) no
H16B C16 C15 111.7(18) no
H16B C16 N17 109.7(18) no
H18A C18 N17 112.9(18) no
H18B C18 N17 109.(2) no
H18C C18 N17 111.(2) no
H19A C19 N17 121.4(18) no
H19B C19 N17 114.(2) no
H19C C19 N17 109.(2) no

loop_
_geom_bond_atom_site_label_1
_geom_bond_atom_site_label_2
_geom_bond_distance
_geom_bond_publ_flag
C2 C1 1.370(4) yes
C15 C1 1.510(4) yes
C4 C3 1.356(5) yes
C5 C4a 1.417(4) yes
C6 C5 1.366(4) yes
C8 C7 1.375(4) yes
C8a C8 1.417(3) yes
O11 S10 1.427(2) yes
N13 S10 1.590(2) yes
C16 C15 1.517(4) yes
C18 N17 1.454(4) yes
C8a C1 1.427(4) yes
C3 C2 1.385(5) yes
C4a C4 1.426(4) yes
C8a C4a 1.418(4) yes
C7 C6 1.411(4) yes
C9 C7 1.496(3) yes
S10 C9 1.782(3) yes
O12 S10 1.427(2) yes
C14 N13 1.445(4) yes
N17 C16 1.462(3) yes
C19 N17 1.454(4) yes
H2 C2 .93(3) no
H3 C3 .94(3) no
H4 C4 .98(3) no
H5 C5 .99(3) no
H6 C6 1.10(3) no
H8 C8 .94(3) no
H9A C9 .93(3) no
H9B C9 .93(3) no
H13 N13 .78(3) no
H14A C14 .94(3) no
H14B C14 .82(4) no
H14C C14 .86(4) no
H15A C15 .99(3) no
H15B C15 .92(4) no
H16A C16 1.07(3) no
H16B C16 1.00(3) no
H18A C18 1.07(3) no
H18B C18 .94(4) no
H18C C18 .85(4) no
H19A C19 1.06(3) no
H19B C19 .92(4) no
H19C C19 .88(3) no
